data_7130961
loop_
_publ_author_name
'Federmann, Patrick'
'Bosse, Tamino'
'Wolff, Siad'
'Cula, Beatrice'
'Herwig, Christian'
'Limberg, Christian'

_publ_section_title
;
 A strained intramolecular P/Al-FLP and its reactivity toward allene
;
_journal_name_full 'Chemical Communications'
_journal_paper_doi 10.1039/D2CC05640B
_journal_year 2022
_chemical_formula_sum 'C27 H20 Al Cl2 P'
_chemical_formula_weight 473.28
_space_group_crystal_system orthorhombic
_space_group_IT_number 19
_space_group_name_Hall 'P 2ac 2ab'
_space_group_name_H-M_alt 'P 21 21 21'
_atom_sites_solution_hydrogens geom
_audit_creation_method SHELXL-2018/3
_audit_update_record
;
2022-06-17 deposited with the CCDC.	2022-11-01 downloaded from the CCDC.
;
_cell_angle_alpha 90
_cell_angle_beta 90
_cell_angle_gamma 90
_cell_formula_units_Z 4
_cell_length_a 10.0145(10)
_cell_length_b 14.1044(13)
_cell_length_c 16.1893(13)
_cell_measurement_reflns_used 9992
_cell_measurement_temperature 100(2)
_cell_measurement_theta_max 28.33
_cell_measurement_theta_min 2.39
_cell_volume 2286.7(4)
_computing_cell_refinement 'Bruker SAINT'
_computing_data_collection 'Bruker APEX4'
_computing_data_reduction 'Bruker SAINT'
_computing_structure_refinement 'SHELXL-2018/3 (Sheldrick, 2018)'
_computing_structure_solution 'SHELXT 2018/2 (Sheldrick, 2018)'
_diffrn_ambient_temperature 100(2)
_diffrn_measured_fraction_theta_full 0.990
_diffrn_measured_fraction_theta_max 0.992
_diffrn_measurement_device_type 'Bruker D8 VENTURE'
_diffrn_measurement_method '\f and \w scans'
_diffrn_radiation_type MoK\a
_diffrn_radiation_wavelength 0.71073
_diffrn_reflns_av_R_equivalents 0.0334
_diffrn_reflns_av_unetI/netI 0.0174
_diffrn_reflns_Laue_measured_fraction_full 0.990
_diffrn_reflns_Laue_measured_fraction_max 0.992
_diffrn_reflns_limit_h_max 13
_diffrn_reflns_limit_h_min -13
_diffrn_reflns_limit_k_max 18
_diffrn_reflns_limit_k_min -18
_diffrn_reflns_limit_l_max 18
_diffrn_reflns_limit_l_min -21
_diffrn_reflns_number 46321
_diffrn_reflns_point_group_measured_fraction_full 0.992
_diffrn_reflns_point_group_measured_fraction_max 0.993
_diffrn_reflns_theta_full 25.000
_diffrn_reflns_theta_max 28.327
_diffrn_reflns_theta_min 2.391
_exptl_absorpt_coefficient_mu 0.405
_exptl_absorpt_correction_T_max 0.7457
_exptl_absorpt_correction_T_min 0.6584
_exptl_absorpt_correction_type multi-scan
_exptl_absorpt_process_details SADABS
_exptl_crystal_colour yellow
_exptl_crystal_density_diffrn 1.375
_exptl_crystal_description fragment
_exptl_crystal_F_000 976
_exptl_crystal_size_max 0.250
_exptl_crystal_size_mid 0.230
_exptl_crystal_size_min 0.170
_refine_diff_density_max 0.311
_refine_diff_density_min -0.159
_refine_diff_density_rms 0.041
_refine_ls_abs_structure_details
;
 Flack x determined using 2423 quotients [(I+)-(I-)]/[(I+)+(I-)]
 (Parsons, Flack and Wagner, Acta Cryst. B69 (2013) 249-259).
;
_refine_ls_abs_structure_Flack -0.004(11)
_refine_ls_extinction_method none
_refine_ls_goodness_of_fit_ref 1.042
_refine_ls_hydrogen_treatment constr
_refine_ls_matrix_type full
_refine_ls_number_parameters 280
_refine_ls_number_reflns 5661
_refine_ls_number_restraints 0
_refine_ls_restrained_S_all 1.042
_refine_ls_R_factor_all 0.0229
_refine_ls_R_factor_gt 0.0225
_refine_ls_shift/su_max 0.001
_refine_ls_shift/su_mean 0.000
_refine_ls_structure_factor_coef Fsqd
_refine_ls_weighting_details 'w=1/[\s^2^(Fo^2^)+(0.0394P)^2^+0.3955P] where P=(Fo^2^+2Fc^2^)/3'
_refine_ls_weighting_scheme calc
_refine_ls_wR_factor_gt 0.0609
_refine_ls_wR_factor_ref 0.0613
_reflns_Friedel_coverage 0.778
_reflns_Friedel_fraction_full 0.994
_reflns_Friedel_fraction_max 0.994
_reflns_number_gt 5571
_reflns_number_total 5661
_reflns_threshold_expression 'I > 2\s(I)'
_cod_data_source_file d2cc05640b2.cif
_cod_data_source_block pf445
_cod_database_code 7130961
_shelx_shelxl_version_number 2018/3
_shelx_space_group_comment
;
The symmetry employed for this shelxl refinement is uniquely defined
by the following loop, which should always be used as a source of
symmetry information in preference to the above space-group names.
They are only intended as comments.
;
_shelx_estimated_absorpt_t_min 0.905
_shelx_estimated_absorpt_t_max 0.934

loop_
_space_group_symop_operation_xyz
'x, y, z'
'-x+1/2, -y, z+1/2'
'-x, y+1/2, -z+1/2'
'x+1/2, -y+1/2, -z'

loop_
_atom_site_label
_atom_site_type_symbol
_atom_site_fract_x
_atom_site_fract_y
_atom_site_fract_z
_atom_site_U_iso_or_equiv
_atom_site_adp_type
_atom_site_occupancy
_atom_site_site_symmetry_order
_atom_site_calc_flag
_atom_site_refinement_flags_posn
_atom_site_refinement_flags_adp
_atom_site_refinement_flags_occupancy
_atom_site_disorder_assembly
_atom_site_disorder_group
Cl1 Cl 0.86048(4) 0.42987(3) 0.74476(3) 0.02030(9) Uani 1 1 d . . . . .
Cl2 Cl 0.75736(5) 0.52525(3) 0.93564(3) 0.02391(10) Uani 1 1 d . . . . .
P1 P 0.30170(4) 0.41444(3) 0.72952(2) 0.01456(9) Uani 1 1 d . . . . .
Al1 Al 0.69533(5) 0.43755(4) 0.83152(3) 0.01610(11) Uani 1 1 d . . . . .
C1 C 0.21829(17) 0.38828(12) 0.63359(10) 0.0179(3) Uani 1 1 d . . . . .
C2 C 0.13835(19) 0.45659(14) 0.59582(11) 0.0225(4) Uani 1 1 d . . . . .
H2 H 0.126976 0.517048 0.620710 0.027 Uiso 1 1 calc R U . . .
C3 C 0.0752(2) 0.43561(16) 0.52126(12) 0.0288(4) Uani 1 1 d . . . . .
H3 H 0.019949 0.481742 0.495571 0.035 Uiso 1 1 calc R U . . .
C4 C 0.0926(2) 0.34795(16) 0.48456(12) 0.0289(4) Uani 1 1 d . . . . .
H4 H 0.050080 0.334414 0.433446 0.035 Uiso 1 1 calc R U . . .
C5 C 0.1720(2) 0.27957(14) 0.52203(12) 0.0266(4) Uani 1 1 d . . . . .
H5 H 0.183689 0.219515 0.496464 0.032 Uiso 1 1 calc R U . . .
C6 C 0.23430(19) 0.29893(13) 0.59698(11) 0.0221(4) Uani 1 1 d . . . . .
H6 H 0.287384 0.251898 0.623169 0.027 Uiso 1 1 calc R U . . .
C7 C 0.28407(16) 0.31049(12) 0.79192(10) 0.0160(3) Uani 1 1 d . . . . .
C8 C 0.15539(18) 0.26561(13) 0.79166(11) 0.0199(3) Uani 1 1 d . . . . .
H8 H 0.084727 0.293703 0.761099 0.024 Uiso 1 1 calc R U . . .
C9 C 0.13154(19) 0.18278(13) 0.83457(12) 0.0217(3) Uani 1 1 d . . . . .
H9 H 0.044900 0.155419 0.832887 0.026 Uiso 1 1 calc R U . . .
C10 C 0.23309(18) 0.13753(12) 0.88110(10) 0.0194(3) Uani 1 1 d . . . . .
H10 H 0.217427 0.080186 0.910321 0.023 Uiso 1 1 calc R U . . .
C11 C 0.35434(18) 0.18106(11) 0.88144(10) 0.0165(3) Uani 1 1 d . . . . .
C12 C 0.38237(16) 0.26731(11) 0.83842(10) 0.0152(3) Uani 1 1 d . . . . .
C13 C 0.22567(15) 0.51442(12) 0.77893(10) 0.0161(3) Uani 1 1 d . . . . .
C14 C 0.25465(19) 0.60516(12) 0.74897(11) 0.0208(3) Uani 1 1 d . . . . .
H14 H 0.312347 0.612684 0.702853 0.025 Uiso 1 1 calc R U . . .
C15 C 0.1991(2) 0.68402(13) 0.78666(11) 0.0246(4) Uani 1 1 d . . . . .
H15 H 0.217780 0.745650 0.766009 0.029 Uiso 1 1 calc R U . . .
C16 C 0.11585(19) 0.67288(14) 0.85477(12) 0.0237(4) Uani 1 1 d . . . . .
H16 H 0.078159 0.727059 0.880683 0.028 Uiso 1 1 calc R U . . .
C17 C 0.08771(19) 0.58349(14) 0.88492(11) 0.0239(4) Uani 1 1 d . . . . .
H17 H 0.031136 0.576513 0.931627 0.029 Uiso 1 1 calc R U . . .
C18 C 0.14175(18) 0.50372(13) 0.84725(11) 0.0198(3) Uani 1 1 d . . . . .
H18 H 0.121754 0.442264 0.867829 0.024 Uiso 1 1 calc R U . . .
C19 C 0.47474(17) 0.44575(12) 0.71202(10) 0.0168(3) Uani 1 1 d . . . . .
C20 C 0.54240(17) 0.50195(12) 0.77865(11) 0.0185(3) Uani 1 1 d . . . . .
H20A H 0.475745 0.517408 0.821748 0.022 Uiso 1 1 calc R U . . .
H20B H 0.574002 0.562506 0.754692 0.022 Uiso 1 1 calc R U . . .
C21 C 0.64739(17) 0.31126(12) 0.87595(10) 0.0170(3) Uani 1 1 d . . . . .
C22 C 0.52567(17) 0.26576(12) 0.87192(10) 0.0160(3) Uani 1 1 d . . . . .
C23 C 0.49486(17) 0.17931(12) 0.91346(10) 0.0169(3) Uani 1 1 d . . . . .
C24 C 0.5861(2) 0.13220(13) 0.96134(10) 0.0207(3) Uani 1 1 d . . . . .
H24 H 0.565429 0.074704 0.989098 0.025 Uiso 1 1 calc R U . . .
C25 C 0.71312(19) 0.17537(13) 0.96641(11) 0.0222(4) Uani 1 1 d . . . . .
H25 H 0.781001 0.145908 0.998372 0.027 Uiso 1 1 calc R U . . .
C26 C 0.74131(19) 0.25995(13) 0.92578(11) 0.0205(3) Uani 1 1 d . . . . .
H26 H 0.828632 0.285458 0.931403 0.025 Uiso 1 1 calc R U . . .
C27 C 0.52978(19) 0.41927(14) 0.64031(11) 0.0231(4) Uani 1 1 d . . . . .
H27A H 0.619481 0.436137 0.628109 0.028 Uiso 1 1 calc R U . . .
H27B H 0.479157 0.383618 0.601613 0.028 Uiso 1 1 calc R U . . .

loop_
_atom_site_aniso_label
_atom_site_aniso_U_11
_atom_site_aniso_U_22
_atom_site_aniso_U_33
_atom_site_aniso_U_23
_atom_site_aniso_U_13
_atom_site_aniso_U_12
Cl1 0.01645(18) 0.01999(19) 0.02447(19) 0.00034(15) 0.00408(15) 0.00013(14)
Cl2 0.0240(2) 0.0254(2) 0.02228(19) -0.00566(16) 0.00121(16) -0.00657(17)
P1 0.01382(18) 0.01491(18) 0.01496(18) 0.00252(14) 0.00005(14) 0.00044(15)
Al1 0.0145(2) 0.0157(2) 0.0181(2) -0.00006(18) 0.00016(18) -0.00076(19)
C1 0.0162(8) 0.0211(8) 0.0165(7) 0.0021(6) -0.0004(6) -0.0012(6)
C2 0.0214(9) 0.0254(9) 0.0208(8) 0.0016(7) -0.0028(7) 0.0027(7)
C3 0.0252(9) 0.0358(10) 0.0255(9) 0.0050(8) -0.0080(7) 0.0021(8)
C4 0.0290(10) 0.0374(11) 0.0202(9) 0.0024(8) -0.0055(7) -0.0095(8)
C5 0.0326(10) 0.0260(9) 0.0212(8) -0.0023(7) -0.0007(7) -0.0067(8)
C6 0.0244(9) 0.0208(8) 0.0212(8) 0.0019(7) 0.0002(7) -0.0006(7)
C7 0.0161(8) 0.0155(7) 0.0162(7) 0.0021(6) 0.0006(6) -0.0002(6)
C8 0.0174(8) 0.0200(8) 0.0225(8) 0.0024(6) -0.0014(6) -0.0013(6)
C9 0.0191(8) 0.0213(8) 0.0248(8) 0.0017(7) 0.0003(7) -0.0055(6)
C10 0.0249(9) 0.0147(7) 0.0185(7) 0.0023(6) 0.0024(6) -0.0029(6)
C11 0.0234(8) 0.0133(7) 0.0128(7) 0.0007(6) 0.0013(6) 0.0010(6)
C12 0.0168(7) 0.0142(7) 0.0147(7) -0.0014(6) 0.0021(6) 0.0002(6)
C13 0.0138(8) 0.0175(7) 0.0170(7) 0.0002(6) 0.0000(6) 0.0018(6)
C14 0.0215(8) 0.0207(8) 0.0203(7) 0.0040(6) 0.0055(7) 0.0037(7)
C15 0.0293(9) 0.0184(8) 0.0261(9) 0.0035(7) 0.0027(8) 0.0055(7)
C16 0.0229(9) 0.0244(9) 0.0238(9) -0.0042(7) 0.0012(7) 0.0064(7)
C17 0.0188(8) 0.0320(10) 0.0209(8) -0.0028(7) 0.0046(6) -0.0014(7)
C18 0.0184(8) 0.0217(8) 0.0192(8) 0.0015(6) 0.0018(6) -0.0028(6)
C19 0.0152(7) 0.0149(7) 0.0203(8) 0.0035(6) -0.0001(6) 0.0004(6)
C20 0.0159(7) 0.0171(8) 0.0224(8) -0.0006(6) 0.0000(6) 0.0006(6)
C21 0.0184(8) 0.0178(7) 0.0147(7) -0.0018(6) 0.0004(6) 0.0013(6)
C22 0.0203(8) 0.0145(7) 0.0131(7) -0.0009(6) 0.0001(6) 0.0033(6)
C23 0.0230(8) 0.0148(7) 0.0128(7) -0.0005(6) 0.0004(6) -0.0002(6)
C24 0.0306(9) 0.0167(8) 0.0148(7) 0.0014(6) -0.0025(7) 0.0019(7)
C25 0.0276(9) 0.0213(8) 0.0179(7) -0.0008(6) -0.0069(7) 0.0042(7)
C26 0.0207(8) 0.0224(8) 0.0184(7) -0.0035(6) -0.0039(7) 0.0021(7)
C27 0.0189(8) 0.0278(9) 0.0226(8) -0.0007(7) 0.0027(6) -0.0013(7)

loop_
_atom_type_symbol
_atom_type_description
_atom_type_scat_dispersion_real
_atom_type_scat_dispersion_imag
_atom_type_scat_source
C C 0.0033 0.0016 'International Tables Vol C Tables 4.2.6.8 and 6.1.1.4'
H H 0.0000 0.0000 'International Tables Vol C Tables 4.2.6.8 and 6.1.1.4'
Al Al 0.0645 0.0514 'International Tables Vol C Tables 4.2.6.8 and 6.1.1.4'
Cl Cl 0.1484 0.1585 'International Tables Vol C Tables 4.2.6.8 and 6.1.1.4'
P P 0.1023 0.0942 'International Tables Vol C Tables 4.2.6.8 and 6.1.1.4'

loop_
_geom_angle_atom_site_label_1
_geom_angle_atom_site_label_2
_geom_angle_atom_site_label_3
_geom_angle
_geom_angle_site_symmetry_1
_geom_angle_site_symmetry_3
_geom_angle_publ_flag
C7 P1 C13 110.55(8) . . ?
C7 P1 C1 105.85(8) . . ?
C13 P1 C1 110.43(8) . . ?
C7 P1 C19 112.50(8) . . ?
C13 P1 C19 106.54(8) . . ?
C1 P1 C19 111.03(8) . . ?
C20 Al1 C21 112.52(8) . . ?
C20 Al1 Cl1 109.45(6) . . ?
C21 Al1 Cl1 111.99(5) . . ?
C20 Al1 Cl2 107.15(6) . . ?
C21 Al1 Cl2 107.37(5) . . ?
Cl1 Al1 Cl2 108.12(3) . . ?
C2 C1 C6 120.11(16) . . ?
C2 C1 P1 120.18(14) . . ?
C6 C1 P1 119.71(13) . . ?
C1 C2 C3 119.57(18) . . ?
C4 C3 C2 120.30(19) . . ?
C3 C4 C5 120.35(18) . . ?
C4 C5 C6 120.07(19) . . ?
C5 C6 C1 119.59(18) . . ?
C12 C7 C8 116.56(15) . . ?
C12 C7 P1 126.79(13) . . ?
C8 C7 P1 116.63(12) . . ?
C9 C8 C7 121.81(17) . . ?
C8 C9 C10 121.64(16) . . ?
C11 C10 C9 116.06(15) . . ?
C10 C11 C12 123.86(16) . . ?
C10 C11 C23 146.23(16) . . ?
C12 C11 C23 89.89(14) . . ?
C7 C12 C11 120.06(15) . . ?
C7 C12 C22 149.98(16) . . ?
C11 C12 C22 89.96(13) . . ?
C18 C13 C14 119.87(15) . . ?
C18 C13 P1 121.61(13) . . ?
C14 C13 P1 118.51(12) . . ?
C15 C14 C13 119.90(16) . . ?
C14 C15 C16 119.94(17) . . ?
C17 C16 C15 120.37(17) . . ?
C16 C17 C18 120.31(16) . . ?
C17 C18 C13 119.62(16) . . ?
C27 C19 C20 125.81(16) . . ?
C27 C19 P1 117.51(14) . . ?
C20 C19 P1 116.66(12) . . ?
C19 C20 Al1 114.75(12) . . ?
C22 C21 C26 111.79(15) . . ?
C22 C21 Al1 128.00(13) . . ?
C26 C21 Al1 119.94(13) . . ?
C21 C22 C23 124.52(16) . . ?
C21 C22 C12 146.81(15) . . ?
C23 C22 C12 88.65(13) . . ?
C24 C23 C22 122.49(17) . . ?
C24 C23 C11 146.01(17) . . ?
C22 C23 C11 91.49(13) . . ?
C23 C24 C25 115.11(16) . . ?
C26 C25 C24 121.65(16) . . ?
C25 C26 C21 124.42(17) . . ?

loop_
_geom_bond_atom_site_label_1
_geom_bond_atom_site_label_2
_geom_bond_distance
_geom_bond_site_symmetry_2
_geom_bond_publ_flag
Cl1 Al1 2.1725(6) . ?
Cl2 Al1 2.1811(7) . ?
P1 C7 1.7892(17) . ?
P1 C13 1.7911(17) . ?
P1 C1 1.8018(18) . ?
P1 C19 1.8106(17) . ?
Al1 C20 1.9756(18) . ?
Al1 C21 1.9801(18) . ?
C1 C2 1.394(2) . ?
C1 C6 1.402(2) . ?
C2 C3 1.394(3) . ?
C3 C4 1.383(3) . ?
C4 C5 1.389(3) . ?
C5 C6 1.392(3) . ?
C7 C12 1.381(2) . ?
C7 C8 1.436(2) . ?
C8 C9 1.380(2) . ?
C9 C10 1.417(3) . ?
C10 C11 1.361(2) . ?
C11 C12 1.430(2) . ?
C11 C23 1.500(2) . ?
C12 C22 1.534(2) . ?
C13 C18 1.397(2) . ?
C13 C14 1.399(2) . ?
C14 C15 1.385(2) . ?
C15 C16 1.391(3) . ?
C16 C17 1.381(3) . ?
C17 C18 1.389(3) . ?
C19 C27 1.338(2) . ?
C19 C20 1.500(2) . ?
C21 C22 1.379(2) . ?
C21 C26 1.435(2) . ?
C22 C23 1.426(2) . ?
C23 C24 1.370(2) . ?
C24 C25 1.413(3) . ?
C25 C26 1.391(3) . ?
